data_7110398
loop_
_publ_author_name
'Abbenhuis, Hendrikus C. L.'
'van Santen, Rutger A.'
'Burrows, Andrew D.'
'Palmer, Mark T.'
'Kooijman, Huub'
'Lutz, Martin'
'Spek, Anthony L.'

_publ_section_title
;
 Synthesis and structural characterisation of platinum silasesquioxane
 complexes
;
_journal_issue 23
_journal_name_full 'Chemical Communications'
_journal_page_first 2627
_journal_paper_doi 10.1039/a808130a
_journal_year 1998
_chemical_formula_moiety 'C38 H74 O12 Si8'
_chemical_formula_sum 'C38 H74 O12 Si8'
_chemical_formula_weight 947.69
_chemical_name_systematic
; 
 ? 
;
_space_group_IT_number 2
_symmetry_cell_setting triclinic
_symmetry_space_group_name_Hall '-P 1'
_symmetry_space_group_name_H-M 'P -1'
_atom_sites_solution_hydrogens geom
_atom_sites_solution_primary direct
_atom_sites_solution_secondary difmap
_audit_creation_method SHELXL-97
_cell_angle_alpha 102.358(5)
_cell_angle_beta 97.036(6)
_cell_angle_gamma 92.941(5)
_cell_formula_units_Z 4
_cell_length_a 14.5232(12)
_cell_length_b 15.7325(8)
_cell_length_c 23.4701(15)
_cell_measurement_reflns_used 25
_cell_measurement_temperature 240(2)
_cell_measurement_theta_max 13.75
_cell_measurement_theta_min 10.45
_cell_volume 5182.2(6)
_computing_cell_refinement 'SET4 (de Boer & Duisenberg, 1984)'
_computing_data_collection 'locally modified CAD-4 Software'
_computing_data_reduction 'HELENA (Spek, 1997)'
_computing_molecular_graphics 'PLATON (Spek, 1998)'
_computing_publication_material 'SHELXL-97 (Sheldrick, 1997)'
_computing_structure_refinement 'SHELXL-97 (Sheldrick, 1997)'
_computing_structure_solution 'SIR-97 (Altomare et al., 1997)'
_diffrn_ambient_temperature 240(2)
_diffrn_measured_fraction_theta_full 0.913
_diffrn_measured_fraction_theta_max 0.913
_diffrn_measurement_device_type 'Enraf-Nonius CAD4T'
_diffrn_measurement_method 'omega scans'
_diffrn_radiation_monochromator graphite
_diffrn_radiation_source 'rotating anode'
_diffrn_radiation_type MoK\a
_diffrn_radiation_wavelength 0.71073
_diffrn_reflns_av_R_equivalents 0.0492
_diffrn_reflns_av_sigmaI/netI 0.0832
_diffrn_reflns_limit_h_max 16
_diffrn_reflns_limit_h_min -17
_diffrn_reflns_limit_k_max 0
_diffrn_reflns_limit_k_min -18
_diffrn_reflns_limit_l_max 27
_diffrn_reflns_limit_l_min -26
_diffrn_reflns_number 17993
_diffrn_reflns_theta_full 25.34
_diffrn_reflns_theta_max 25.34
_diffrn_reflns_theta_min 0.90
_diffrn_standards_decay_% 2
_diffrn_standards_interval_time 60
_diffrn_standards_number 3
_exptl_absorpt_coefficient_mu 0.259
_exptl_absorpt_correction_type none
_exptl_crystal_colour colorless
_exptl_crystal_density_diffrn 1.215
_exptl_crystal_density_method 'not measured'
_exptl_crystal_description block
_exptl_crystal_F_000 2040
_exptl_crystal_size_max 0.63
_exptl_crystal_size_mid 0.50
_exptl_crystal_size_min 0.38
_refine_diff_density_max 1.168
_refine_diff_density_min -0.651
_refine_diff_density_rms 0.121
_refine_ls_extinction_method none
_refine_ls_goodness_of_fit_ref 1.364
_refine_ls_hydrogen_treatment constraint
_refine_ls_matrix_type full
_refine_ls_number_parameters 669
_refine_ls_number_reflns 17304
_refine_ls_number_restraints 912
_refine_ls_restrained_S_all 1.385
_refine_ls_R_factor_all 0.2381
_refine_ls_R_factor_gt 0.1423
_refine_ls_shift/su_max 0.828
_refine_ls_shift/su_mean 0.029
_refine_ls_structure_factor_coef Fsqd
_refine_ls_weighting_details 'calc w=1/[\s^2^(Fo^2^)+(0.2000P)^2^+0.0000P] where P=(Fo^2^+2Fc^2^)/3'
_refine_ls_weighting_scheme calc
_refine_ls_wR_factor_gt 0.3882
_refine_ls_wR_factor_ref 0.4489
_reflns_number_gt 7874
_reflns_number_total 17304
_reflns_threshold_expression I>2\s(I)
_cod_data_source_file 808130asup1.cif
_cod_data_source_block 1a
_cod_database_code 7110398

loop_
_symmetry_equiv_pos_as_xyz
'x, y, z'
'-x, -y, -z'

loop_
_atom_site_label
_atom_site_type_symbol
_atom_site_fract_x
_atom_site_fract_y
_atom_site_fract_z
_atom_site_U_iso_or_equiv
_atom_site_adp_type
_atom_site_occupancy
_atom_site_symmetry_multiplicity
_atom_site_calc_flag
_atom_site_refinement_flags
Si11 Si 0.1215(2) 0.86548(19) -0.09659(13) 0.0640(8) Uani 1 1 d .
Si21 Si 0.2194(2) 1.01681(18) 0.08209(13) 0.0610(8) Uani 1 1 d .
Si31 Si 0.1125(2) 0.6903(2) 0.06614(15) 0.0700(9) Uani 1 1 d .
Si41 Si 0.2671(2) 0.84088(19) 0.11985(13) 0.0633(8) Uani 1 1 d .
Si51 Si 0.31399(19) 0.95687(17) -0.02845(13) 0.0582(7) Uani 1 1 d .
Si61 Si 0.1676(2) 0.69552(19) -0.05657(14) 0.0667(8) Uani 1 1 d .
Si71 Si 0.36137(18) 0.78689(17) 0.00956(12) 0.0568(7) Uani 1 1 d .
Si81 Si -0.0821(2) 0.7481(2) 0.08702(18) 0.0884(11) Uani 1 1 d .
O11 O 0.0508(5) 0.9199(6) -0.0549(4) 0.101(3) Uani 1 1 d .
H11 H 0.0075 0.9349 -0.0761 0.050 Uiso 1 1 calc RD
O21 O 0.1095(5) 1.0051(6) 0.0570(4) 0.090(2) Uani 1 1 d .
H21 H 0.0994 1.0333 0.0310 0.050 Uiso 1 1 calc R
O31 O 0.2431(5) 0.9355(4) 0.1099(3) 0.078(2) Uani 1 1 d .
O41 O 0.2786(4) 1.0169(4) 0.0282(3) 0.0651(18) Uani 1 1 d .
O51 O 0.2242(5) 0.9129(4) -0.0758(3) 0.0671(18) Uani 1 1 d .
O61 O 0.1210(5) 0.7689(5) -0.0862(3) 0.076(2) Uani 1 1 d .
O71 O 0.1713(5) 0.7776(5) 0.1010(4) 0.084(2) Uani 1 1 d .
O81 O 0.3711(4) 0.8795(4) -0.0077(3) 0.0671(18) Uani 1 1 d .
O91 O 0.3415(5) 0.8018(4) 0.0771(3) 0.0660(18) Uani 1 1 d .
O101 O 0.2754(4) 0.7273(4) -0.0311(3) 0.0685(19) Uani 1 1 d .
O111 O 0.1113(5) 0.6828(5) -0.0036(3) 0.084(2) Uani 1 1 d .
O121 O 0.0094(5) 0.6951(5) 0.0809(4) 0.095(3) Uani 1 1 d .
C11 C -0.0881(15) 0.7886(14) 0.1625(8) 0.197(9) Uiso 1 1 d .
H31 H -0.0882 0.7405 0.1824 0.050 Uiso 1 1 calc R
H41 H -0.1447 0.8180 0.1670 0.050 Uiso 1 1 calc R
H51 H -0.0346 0.8295 0.1797 0.050 Uiso 1 1 calc R
C21 C -0.0850(12) 0.8334(10) 0.0447(7) 0.135(6) Uiso 1 1 d .
H61 H -0.0810 0.8075 0.0037 0.050 Uiso 1 1 calc R
H71 H -0.0328 0.8764 0.0604 0.050 Uiso 1 1 calc R
H81 H -0.1428 0.8614 0.0475 0.050 Uiso 1 1 calc R
C31 C -0.1841(15) 0.6797(14) 0.0631(11) 0.239(12) Uiso 1 1 d .
H91 H -0.1859 0.6522 0.0218 0.050 Uiso 1 1 calc R
H101 H -0.2375 0.7138 0.0681 0.050 Uiso 1 1 calc R
H111 H -0.1856 0.6352 0.0859 0.050 Uiso 1 1 calc R
C111 C 0.0904(11) 0.8625(9) -0.1752(6) 0.119(5) Uiso 1 1 d D
H121 H 0.1427 0.8376 -0.1948 0.050 Uiso 1 1 calc R
C121 C 0.0064(13) 0.8144(11) -0.2087(8) 0.181(8) Uiso 1 1 d D
H131 H -0.0472 0.8252 -0.1874 0.050 Uiso 1 1 calc R
H141 H 0.0135 0.7515 -0.2185 0.050 Uiso 1 1 calc R
C131 C -0.003(2) 0.8511(14) -0.2621(8) 0.35(2) Uiso 1 1 d D
H151 H 0.0420 0.8281 -0.2885 0.050 Uiso 1 1 calc R
H161 H -0.0658 0.8386 -0.2836 0.050 Uiso 1 1 calc R
C141 C 0.0168(19) 0.9380(13) -0.2390(10) 0.280(15) Uiso 1 1 d D
H171 H -0.0401 0.9650 -0.2290 0.050 Uiso 1 1 calc R
H181 H 0.0418 0.9661 -0.2679 0.050 Uiso 1 1 calc R
C151 C 0.0835(17) 0.9498(11) -0.1874(10) 0.238(12) Uiso 1 1 d D
H191 H 0.0625 0.9899 -0.1543 0.050 Uiso 1 1 calc R
H201 H 0.1438 0.9735 -0.1943 0.050 Uiso 1 1 calc R
C211 C 0.2422(9) 1.1199(7) 0.1365(6) 0.094(4) Uiso 1 1 d D
H211 H 0.2013 1.1141 0.1664 0.050 Uiso 1 1 calc R
C221 C 0.2156(10) 1.2007(7) 0.1173(6) 0.108(4) Uiso 1 1 d D
H221 H 0.2456 1.2076 0.0831 0.050 Uiso 1 1 calc R
H231 H 0.1480 1.1991 0.1069 0.050 Uiso 1 1 calc R
C231 C 0.2480(12) 1.2706(9) 0.1675(7) 0.163(7) Uiso 1 1 d D
H241 H 0.2640 1.3245 0.1551 0.050 Uiso 1 1 calc R
H251 H 0.2004 1.2816 0.1938 0.050 Uiso 1 1 calc R
C241 C 0.3263(13) 1.2416(10) 0.1954(9) 0.198(9) Uiso 1 1 d D
H261 H 0.3226 1.2504 0.2376 0.050 Uiso 1 1 calc R
H271 H 0.3823 1.2753 0.1904 0.050 Uiso 1 1 calc R
C251 C 0.3325(12) 1.1482(10) 0.1701(10) 0.200(9) Uiso 1 1 d D
H281 H 0.3816 1.1400 0.1447 0.050 Uiso 1 1 calc R
H291 H 0.3453 1.1160 0.2012 0.050 Uiso 1 1 calc R
C311 C 0.1580(9) 0.5945(8) 0.0894(5) 0.099(4) Uiso 1 1 d D
H301 H 0.1124 0.5454 0.0685 0.050 Uiso 1 1 calc R
C321 C 0.1604(10) 0.5930(9) 0.1525(5) 0.116(5) Uiso 1 1 d D
H311 H 0.1941 0.6459 0.1776 0.050 Uiso 1 1 calc R
H321 H 0.0973 0.5880 0.1628 0.050 Uiso 1 1 calc R
C331 C 0.2091(14) 0.5158(12) 0.1588(8) 0.175(8) Uiso 1 1 d D
H331 H 0.2551 0.5287 0.1943 0.050 Uiso 1 1 calc R
H341 H 0.1651 0.4676 0.1610 0.050 Uiso 1 1 calc R
C341 C 0.2516(19) 0.4952(14) 0.1094(10) 0.292(16) Uiso 1 1 d D
H351 H 0.2211 0.4407 0.0841 0.050 Uiso 1 1 calc R
H361 H 0.3167 0.4855 0.1207 0.050 Uiso 1 1 calc R
C351 C 0.2477(12) 0.5647(12) 0.0759(8) 0.172(8) Uiso 1 1 d D
H371 H 0.2985 0.6106 0.0908 0.050 Uiso 1 1 calc R
H381 H 0.2476 0.5417 0.0337 0.050 Uiso 1 1 calc R
C411 C 0.3082(9) 0.8439(9) 0.1954(5) 0.102(4) Uiso 1 1 d D
H391 H 0.3175 0.7828 0.1978 0.050 Uiso 1 1 calc R
C421 C 0.3934(11) 0.8948(13) 0.2243(7) 0.173(8) Uiso 1 1 d D
H401 H 0.3929 0.9556 0.2204 0.050 Uiso 1 1 calc R
H411 H 0.4483 0.8695 0.2093 0.050 Uiso 1 1 calc R
C431 C 0.3886(16) 0.887(3) 0.2853(9) 1.15(15) Uiso 1 1 d D
H421 H 0.3993 0.8280 0.2903 0.050 Uiso 1 1 calc R
H431 H 0.4334 0.9292 0.3134 0.050 Uiso 1 1 calc R
C441 C 0.2988(15) 0.906(2) 0.2912(8) 0.37(2) Uiso 1 1 d D
H441 H 0.2964 0.9694 0.3037 0.050 Uiso 1 1 calc R
H451 H 0.2768 0.8790 0.3214 0.050 Uiso 1 1 calc R
C451 C 0.2397(10) 0.8746(13) 0.2366(7) 0.160(7) Uiso 1 1 d D
H461 H 0.2052 0.9213 0.2246 0.050 Uiso 1 1 calc R
H471 H 0.1956 0.8266 0.2389 0.050 Uiso 1 1 calc R
C511 C 0.3887(7) 1.0204(6) -0.0640(4) 0.063(3) Uiso 1 1 d D
H481 H 0.4382 1.0532 -0.0332 0.050 Uiso 1 1 calc R
C521 C 0.3391(8) 1.0859(7) -0.0923(5) 0.080(3) Uiso 1 1 d D
H491 H 0.2723 1.0682 -0.1026 0.050 Uiso 1 1 calc R
H501 H 0.3473 1.1439 -0.0659 0.050 Uiso 1 1 calc R
C531 C 0.3833(12) 1.0859(9) -0.1458(6) 0.133(6) Uiso 1 1 d D
H511 H 0.3386 1.0980 -0.1773 0.050 Uiso 1 1 calc R
H521 H 0.4362 1.1300 -0.1374 0.050 Uiso 1 1 calc R
C541 C 0.4127(15) 1.0027(11) -0.1616(6) 0.178(8) Uiso 1 1 d D
H531 H 0.4678 1.0050 -0.1817 0.050 Uiso 1 1 calc R
H541 H 0.3635 0.9647 -0.1890 0.050 Uiso 1 1 calc R
C551 C 0.4348(9) 0.9669(8) -0.1102(5) 0.098(4) Uiso 1 1 d D
H551 H 0.5023 0.9712 -0.0984 0.050 Uiso 1 1 calc R
H561 H 0.4111 0.9055 -0.1181 0.050 Uiso 1 1 calc R
C611 C 0.1620(8) 0.5915(7) -0.1114(5) 0.083(3) Uiso 1 1 d D
H571 H 0.1912 0.5486 -0.0910 0.050 Uiso 1 1 calc R
C621 C 0.2116(9) 0.5947(9) -0.1627(5) 0.111(4) Uiso 1 1 d D
H581 H 0.2229 0.6553 -0.1660 0.050 Uiso 1 1 calc R
H591 H 0.2716 0.5695 -0.1580 0.050 Uiso 1 1 calc R
C631 C 0.1527(11) 0.5444(11) -0.2154(6) 0.149(6) Uiso 1 1 d D
H601 H 0.1352 0.5819 -0.2427 0.050 Uiso 1 1 calc R
H611 H 0.1858 0.4966 -0.2356 0.050 Uiso 1 1 calc R
C641 C 0.0758(12) 0.5123(13) -0.1968(7) 0.189(9) Uiso 1 1 d D
H621 H 0.0792 0.4495 -0.1994 0.050 Uiso 1 1 calc R
H631 H 0.0204 0.5201 -0.2229 0.050 Uiso 1 1 calc R
C651 C 0.0669(8) 0.5551(9) -0.1366(6) 0.114(5) Uiso 1 1 d D
H641 H 0.0443 0.5132 -0.1150 0.050 Uiso 1 1 calc R
H651 H 0.0241 0.6014 -0.1357 0.050 Uiso 1 1 calc R
C711 C 0.4679(7) 0.7317(5) -0.0005(4) 0.061(3) Uiso 1 1 d D
H661 H 0.5172 0.7620 0.0314 0.050 Uiso 1 1 calc R
C721 C 0.4631(8) 0.6374(6) 0.0002(5) 0.079(3) Uiso 1 1 d D
H671 H 0.4716 0.6293 0.0407 0.050 Uiso 1 1 calc R
H681 H 0.4028 0.6084 -0.0198 0.050 Uiso 1 1 calc R
C731 C 0.5392(10) 0.6015(8) -0.0315(6) 0.114(5) Uiso 1 1 d D
H691 H 0.5958 0.6026 -0.0038 0.050 Uiso 1 1 calc R
H701 H 0.5216 0.5411 -0.0529 0.050 Uiso 1 1 calc R
C741 C 0.5536(11) 0.6547(9) -0.0704(6) 0.126(5) Uiso 1 1 d D
H711 H 0.5331 0.6221 -0.1109 0.050 Uiso 1 1 calc R
H721 H 0.6202 0.6721 -0.0668 0.050 Uiso 1 1 calc R
C751 C 0.5027(8) 0.7315(7) -0.0580(5) 0.084(3) Uiso 1 1 d D
H731 H 0.4505 0.7290 -0.0892 0.050 Uiso 1 1 calc R
H741 H 0.5434 0.7843 -0.0551 0.050 Uiso 1 1 calc R
Si12 Si 0.5900(2) 0.4694(2) 0.36856(15) 0.0804(10) Uani 1 1 d .
Si22 Si 0.7078(2) 0.6163(3) 0.54020(16) 0.0877(11) Uani 1 1 d .
Si32 Si 0.6229(3) 0.8199(3) 0.40215(19) 0.0933(12) Uani 1 1 d .
Si42 Si 0.7785(3) 0.7732(2) 0.49002(17) 0.0888(11) Uani 1 1 d .
Si52 Si 0.7874(2) 0.4895(2) 0.43927(17) 0.0824(10) Uani 1 1 d .
Si62 Si 0.6436(2) 0.6362(3) 0.32444(15) 0.0855(11) Uani 1 1 d .
Si72 Si 0.8450(2) 0.6431(2) 0.38735(17) 0.0838(10) Uani 1 1 d .
Si82 Si 0.4444(3) 0.8176(3) 0.4604(2) 0.1242(16) Uani 1 1 d .
O12 O 0.5255(6) 0.4851(6) 0.4225(3) 0.099(3) Uani 1 1 d .
H12 H 0.4960 0.4385 0.4226 0.050 Uiso 1 1 calc RD
O22 O 0.5938(5) 0.5948(6) 0.5249(4) 0.101(3) Uani 1 1 d .
H22 H 0.5782 0.5511 0.5370 0.050 Uiso 1 1 calc R
O32 O 0.7300(6) 0.7061(5) 0.5205(4) 0.104(3) Uani 1 1 d .
O42 O 0.7594(5) 0.5410(5) 0.5004(4) 0.091(2) Uani 1 1 d .
O52 O 0.6953(6) 0.4550(5) 0.3957(4) 0.093(2) Uani 1 1 d .
O62 O 0.5929(5) 0.5571(6) 0.3452(4) 0.096(3) Uani 1 1 d .
O72 O 0.6978(6) 0.8201(6) 0.4567(4) 0.109(3) Uani 1 1 d .
O82 O 0.8494(5) 0.5543(6) 0.4106(4) 0.096(3) Uani 1 1 d .
O92 O 0.8391(5) 0.7210(6) 0.4415(4) 0.101(3) Uani 1 1 d .
O102 O 0.7538(5) 0.6364(6) 0.3397(4) 0.097(3) Uani 1 1 d .
O112 O 0.6109(6) 0.7250(6) 0.3590(4) 0.100(3) Uani 1 1 d .
O122 O 0.5261(6) 0.8442(6) 0.4244(4) 0.109(3) Uani 1 1 d .
C12 C 0.4061(15) 0.7119(12) 0.4310(9) 0.212(10) Uiso 1 1 d .
H32 H 0.4570 0.6751 0.4350 0.050 Uiso 1 1 calc R
H42 H 0.3827 0.7051 0.3896 0.050 Uiso 1 1 calc R
H52 H 0.3565 0.6949 0.4514 0.050 Uiso 1 1 calc R
C22 C 0.4940(14) 0.8179(13) 0.5343(8) 0.179(8) Uiso 1 1 d .
H62 H 0.5164 0.8770 0.5548 0.050 Uiso 1 1 calc R
H72 H 0.5454 0.7808 0.5334 0.050 Uiso 1 1 calc R
H82 H 0.4469 0.7959 0.5547 0.050 Uiso 1 1 calc R
C32 C 0.3511(11) 0.8854(11) 0.4529(8) 0.147(6) Uiso 1 1 d .
H92 H 0.3722 0.9454 0.4719 0.050 Uiso 1 1 calc R
H102 H 0.2999 0.8663 0.4714 0.050 Uiso 1 1 calc R
H112 H 0.3303 0.8814 0.4115 0.050 Uiso 1 1 calc R
C112 C 0.5431(9) 0.3734(7) 0.3105(5) 0.094(4) Uiso 1 1 d D
H122 H 0.4801 0.3838 0.2932 0.050 Uiso 1 1 calc R
C122 C 0.6032(11) 0.3564(8) 0.2632(6) 0.118(5) Uiso 1 1 d D
H132 H 0.5789 0.3815 0.2302 0.050 Uiso 1 1 calc R
H142 H 0.6667 0.3821 0.2781 0.050 Uiso 1 1 calc R
C132 C 0.6021(18) 0.2631(10) 0.2448(9) 0.226(11) Uiso 1 1 d D
H152 H 0.5618 0.2422 0.2072 0.050 Uiso 1 1 calc R
H162 H 0.6650 0.2459 0.2399 0.050 Uiso 1 1 calc R
C142 C 0.5689(19) 0.2288(11) 0.2878(9) 0.245(12) Uiso 1 1 d D
H172 H 0.6183 0.1990 0.3059 0.050 Uiso 1 1 calc R
H182 H 0.5174 0.1849 0.2696 0.050 Uiso 1 1 calc R
C152 C 0.5371(12) 0.2919(9) 0.3327(7) 0.134(6) Uiso 1 1 d D
H192 H 0.5771 0.2984 0.3704 0.050 Uiso 1 1 calc R
H202 H 0.4730 0.2759 0.3377 0.050 Uiso 1 1 calc R
C212 C 0.7484(9) 0.6226(9) 0.6181(6) 0.105(4) Uiso 1 1 d D
H212 H 0.7153 0.6683 0.6415 0.050 Uiso 1 1 calc R
C222 C 0.7297(11) 0.5408(10) 0.6372(8) 0.152(7) Uiso 1 1 d D
H222 H 0.6704 0.5405 0.6531 0.050 Uiso 1 1 calc R
H232 H 0.7276 0.4902 0.6043 0.050 Uiso 1 1 calc R
C232 C 0.8069(13) 0.5387(14) 0.6828(9) 0.214(10) Uiso 1 1 d D
H242 H 0.7888 0.5592 0.7220 0.050 Uiso 1 1 calc R
H252 H 0.8261 0.4793 0.6795 0.050 Uiso 1 1 calc R
C242 C 0.8781(12) 0.5933(14) 0.6740(10) 0.211(10) Uiso 1 1 d D
H262 H 0.9270 0.5580 0.6586 0.050 Uiso 1 1 calc R
H272 H 0.9049 0.6309 0.7119 0.050 Uiso 1 1 calc R
C252 C 0.8491(10) 0.6475(11) 0.6337(8) 0.148(6) Uiso 1 1 d D
H282 H 0.8812 0.6352 0.5988 0.050 Uiso 1 1 calc R
H292 H 0.8610 0.7095 0.6528 0.050 Uiso 1 1 calc R
C312 C 0.6623(12) 0.8955(10) 0.3627(9) 0.149(6) Uiso 1 1 d D
H302 H 0.6214 0.8759 0.3246 0.050 Uiso 1 1 calc R
C322 C 0.7551(12) 0.8888(10) 0.3430(9) 0.165(7) Uiso 1 1 d D
H312 H 0.8000 0.8750 0.3737 0.050 Uiso 1 1 calc R
H322 H 0.7520 0.8423 0.3074 0.050 Uiso 1 1 calc R
C332 C 0.7835(12) 0.9714(11) 0.3308(10) 0.187(9) Uiso 1 1 d D
H332 H 0.8396 0.9985 0.3574 0.050 Uiso 1 1 calc R
H342 H 0.7964 0.9639 0.2901 0.050 Uiso 1 1 calc R
C342 C 0.7105(15) 1.0209(13) 0.3399(11) 0.231(11) Uiso 1 1 d D
H352 H 0.6753 1.0229 0.3019 0.050 Uiso 1 1 calc R
H362 H 0.7338 1.0807 0.3600 0.050 Uiso 1 1 calc R
C352 C 0.6494(15) 0.9851(11) 0.3754(10) 0.208(10) Uiso 1 1 d D
H372 H 0.6674 1.0110 0.4174 0.050 Uiso 1 1 calc R
H382 H 0.5844 0.9954 0.3641 0.050 Uiso 1 1 calc R
C412 C 0.8592(11) 0.8539(8) 0.5467(6) 0.118(5) Uiso 1 1 d D
H392 H 0.9044 0.8211 0.5666 0.050 Uiso 1 1 calc R
C422 C 0.8158(11) 0.9112(10) 0.5924(7) 0.149(6) Uiso 1 1 d D
H402 H 0.8023 0.8805 0.6230 0.050 Uiso 1 1 calc R
H412 H 0.7575 0.9300 0.5752 0.050 Uiso 1 1 calc R
C432 C 0.8838(12) 0.9874(11) 0.6176(7) 0.160(7) Uiso 1 1 d D
H422 H 0.8522 1.0413 0.6268 0.050 Uiso 1 1 calc R
H432 H 0.9214 0.9796 0.6534 0.050 Uiso 1 1 calc R
C442 C 0.9366(15) 0.9892(12) 0.5746(8) 0.212(10) Uiso 1 1 d D
H442 H 1.0018 0.9871 0.5905 0.050 Uiso 1 1 calc R
H452 H 0.9309 1.0447 0.5624 0.050 Uiso 1 1 calc R
C452 C 0.9124(13) 0.9184(10) 0.5233(7) 0.154(7) Uiso 1 1 d D
H462 H 0.9681 0.8946 0.5085 0.050 Uiso 1 1 calc R
H472 H 0.8741 0.9374 0.4917 0.050 Uiso 1 1 calc R
C512 C 0.8516(11) 0.3979(8) 0.4518(7) 0.123(5) Uiso 1 1 d D
H482 H 0.9057 0.4219 0.4820 0.050 Uiso 1 1 calc R
C522 C 0.7975(12) 0.3310(9) 0.4751(8) 0.153(7) Uiso 1 1 d D
H492 H 0.8035 0.3474 0.5182 0.050 Uiso 1 1 calc R
H502 H 0.7314 0.3268 0.4592 0.050 Uiso 1 1 calc R
C532 C 0.8370(14) 0.2483(10) 0.4562(9) 0.177(8) Uiso 1 1 d D
H512 H 0.8754 0.2332 0.4893 0.050 Uiso 1 1 calc R
H522 H 0.7875 0.2016 0.4403 0.050 Uiso 1 1 calc R
C542 C 0.8895(19) 0.2590(12) 0.4141(11) 0.278(15) Uiso 1 1 d D
H532 H 0.8668 0.2156 0.3778 0.050 Uiso 1 1 calc R
H542 H 0.9539 0.2483 0.4267 0.050 Uiso 1 1 calc R
C552 C 0.8880(15) 0.3450(11) 0.4019(8) 0.175(8) Uiso 1 1 d D
H552 H 0.8476 0.3438 0.3651 0.050 Uiso 1 1 calc R
H562 H 0.9508 0.3680 0.3989 0.050 Uiso 1 1 calc R
C612 C 0.6127(10) 0.6144(11) 0.2429(7) 0.133(6) Uiso 1 1 d D
H572 H 0.6272 0.5537 0.2273 0.050 Uiso 1 1 calc R
C622 C 0.6588(12) 0.6687(13) 0.2099(8) 0.182(8) Uiso 1 1 d D
H582 H 0.7225 0.6529 0.2060 0.050 Uiso 1 1 calc R
H592 H 0.6605 0.7307 0.2290 0.050 Uiso 1 1 calc R
C632 C 0.5998(13) 0.6492(15) 0.1520(7) 0.199(9) Uiso 1 1 d D
H602 H 0.6033 0.6987 0.1329 0.050 Uiso 1 1 calc R
H612 H 0.6185 0.5974 0.1259 0.050 Uiso 1 1 calc R
C642 C 0.5129(12) 0.6346(18) 0.1656(8) 0.237(12) Uiso 1 1 d D
H622 H 0.4807 0.5843 0.1367 0.050 Uiso 1 1 calc R
H632 H 0.4779 0.6855 0.1627 0.050 Uiso 1 1 calc R
C652 C 0.5134(11) 0.6184(14) 0.2242(8) 0.176(8) Uiso 1 1 d D
H642 H 0.4780 0.5631 0.2231 0.050 Uiso 1 1 calc R
H652 H 0.4878 0.6659 0.2502 0.050 Uiso 1 1 calc R
C712 C 0.9505(8) 0.6566(8) 0.3501(6) 0.097(4) Uiso 1 1 d D
H662 H 0.9524 0.6043 0.3182 0.050 Uiso 1 1 calc R
C722 C 0.9563(9) 0.7372(9) 0.3253(7) 0.125(5) Uiso 1 1 d D
H672 H 0.9148 0.7296 0.2880 0.050 Uiso 1 1 calc R
H682 H 0.9405 0.7885 0.3531 0.050 Uiso 1 1 calc R
C732 C 1.0537(9) 0.7454(11) 0.3163(7) 0.133(6) Uiso 1 1 d D
H692 H 1.0627 0.7118 0.2774 0.050 Uiso 1 1 calc R
H702 H 1.0752 0.8066 0.3199 0.050 Uiso 1 1 calc R
C742 C 1.0992(11) 0.7127(16) 0.3594(10) 0.225(11) Uiso 1 1 d D
H712 H 1.1369 0.7603 0.3877 0.050 Uiso 1 1 calc R
H722 H 1.1416 0.6710 0.3422 0.050 Uiso 1 1 calc R
C752 C 1.0367(11) 0.6685(13) 0.3909(8) 0.178(8) Uiso 1 1 d D
H732 H 1.0585 0.6125 0.3963 0.050 Uiso 1 1 calc R
H742 H 1.0297 0.7052 0.4293 0.050 Uiso 1 1 calc R

loop_
_atom_site_aniso_label
_atom_site_aniso_U_11
_atom_site_aniso_U_22
_atom_site_aniso_U_33
_atom_site_aniso_U_23
_atom_site_aniso_U_13
_atom_site_aniso_U_12
Si11 0.0625(18) 0.0720(19) 0.0530(17) 0.0070(14) 0.0024(14) 0.0056(15)
Si21 0.0634(18) 0.0560(16) 0.0603(18) 0.0016(13) 0.0141(14) 0.0069(13)
Si31 0.0616(18) 0.0695(19) 0.086(2) 0.0239(16) 0.0272(16) 0.0015(15)
Si41 0.0631(18) 0.0678(18) 0.0632(18) 0.0184(14) 0.0181(14) 0.0056(14)
Si51 0.0565(17) 0.0552(16) 0.0676(19) 0.0179(14) 0.0183(14) 0.0062(13)
Si61 0.0577(18) 0.0654(18) 0.074(2) 0.0098(15) 0.0117(15) -0.0083(14)
Si71 0.0506(16) 0.0594(16) 0.0634(18) 0.0156(13) 0.0161(13) 0.0041(12)
Si81 0.070(2) 0.101(3) 0.108(3) 0.044(2) 0.032(2) -0.0004(19)
O11 0.050(5) 0.125(7) 0.109(7) -0.006(6) -0.007(4) 0.016(5)
O21 0.060(5) 0.129(7) 0.080(6) 0.013(5) 0.011(4) 0.026(4)
O31 0.086(5) 0.071(5) 0.083(5) 0.017(4) 0.037(4) 0.009(4)
O41 0.065(4) 0.063(4) 0.069(4) 0.011(3) 0.025(4) 0.004(3)
O51 0.064(4) 0.069(4) 0.067(4) 0.011(3) 0.013(4) 0.004(3)
O61 0.061(4) 0.081(5) 0.080(5) 0.024(4) -0.013(4) -0.016(4)
O71 0.081(5) 0.076(5) 0.101(6) 0.019(4) 0.039(5) 0.002(4)
O81 0.060(4) 0.065(4) 0.084(5) 0.026(4) 0.024(4) 0.005(3)
O91 0.066(4) 0.071(4) 0.064(4) 0.016(3) 0.018(3) 0.006(3)
O101 0.058(4) 0.067(4) 0.077(5) 0.007(4) 0.013(4) -0.001(3)
O111 0.075(5) 0.096(5) 0.085(6) 0.029(4) 0.024(4) -0.010(4)
O121 0.067(5) 0.103(6) 0.131(7) 0.046(5) 0.041(5) 0.008(4)
Si12 0.072(2) 0.100(2) 0.070(2) 0.0163(18) 0.0254(17) -0.0149(18)
Si22 0.078(2) 0.107(3) 0.076(2) 0.019(2) 0.0171(19) -0.026(2)
Si32 0.084(3) 0.094(3) 0.120(3) 0.051(2) 0.036(2) 0.016(2)
Si42 0.074(2) 0.095(2) 0.098(3) 0.020(2) 0.020(2) -0.0113(19)
Si52 0.065(2) 0.094(2) 0.097(3) 0.033(2) 0.0240(19) 0.0055(17)
Si62 0.077(2) 0.118(3) 0.071(2) 0.034(2) 0.0254(18) 0.001(2)
Si72 0.065(2) 0.100(3) 0.097(3) 0.033(2) 0.0337(19) -0.0068(18)
Si82 0.099(3) 0.131(4) 0.163(5) 0.051(3) 0.058(3) 0.024(3)
O12 0.083(6) 0.132(7) 0.075(5) 0.006(5) 0.030(4) -0.035(5)
O22 0.077(5) 0.143(8) 0.078(6) 0.023(5) 0.018(4) -0.040(5)
O32 0.096(6) 0.092(6) 0.133(8) 0.034(5) 0.040(6) -0.006(5)
O42 0.080(5) 0.108(6) 0.085(6) 0.029(5) 0.009(5) -0.017(5)
O52 0.080(6) 0.102(6) 0.097(6) 0.021(5) 0.025(5) -0.005(5)
O62 0.075(5) 0.114(6) 0.102(6) 0.026(5) 0.026(5) -0.004(5)
O72 0.095(6) 0.117(7) 0.115(7) 0.025(6) 0.014(6) 0.017(5)
O82 0.070(5) 0.112(6) 0.115(7) 0.034(5) 0.033(5) -0.005(4)
O92 0.068(5) 0.109(6) 0.132(8) 0.040(6) 0.026(5) -0.017(5)
O102 0.071(5) 0.137(7) 0.093(6) 0.045(5) 0.026(5) -0.004(5)
O112 0.089(6) 0.113(7) 0.110(7) 0.041(6) 0.027(5) 0.013(5)
O122 0.105(7) 0.121(7) 0.119(7) 0.050(6) 0.041(6) 0.025(5)

loop_
_atom_type_symbol
_atom_type_description
_atom_type_scat_dispersion_real
_atom_type_scat_dispersion_imag
_atom_type_scat_source
C C 0.0033 0.0016 'International Tables Vol C Tables 4.2.6.8 and 6.1.1.4'
H H 0.0000 0.0000 'International Tables Vol C Tables 4.2.6.8 and 6.1.1.4'
O O 0.0106 0.0060 'International Tables Vol C Tables 4.2.6.8 and 6.1.1.4'
Si Si 0.0817 0.0704 'International Tables Vol C Tables 4.2.6.8 and 6.1.1.4'

loop_
_geom_angle_atom_site_label_1
_geom_angle_atom_site_label_2
_geom_angle_atom_site_label_3
_geom_angle
O61 Si11 O51 109.1(4)
O61 Si11 O11 108.4(5)
O51 Si11 O11 107.7(4)
O61 Si11 C111 110.0(5)
O51 Si11 C111 108.3(6)
O11 Si11 C111 113.3(6)
O31 Si21 O41 109.0(4)
O31 Si21 O21 107.7(4)
O41 Si21 O21 109.1(4)
O31 Si21 C211 112.1(5)
O41 Si21 C211 110.8(5)
O21 Si21 C211 108.1(5)
O121 Si31 O71 108.4(4)
O121 Si31 O111 108.8(5)
O71 Si31 O111 109.1(4)
O121 Si31 C311 107.2(5)
O71 Si31 C311 111.3(6)
O111 Si31 C311 111.9(5)
O31 Si41 O91 109.7(4)
O31 Si41 O71 107.3(4)
O91 Si41 O71 108.2(4)
O31 Si41 C411 111.8(5)
O91 Si41 C411 111.5(5)
O71 Si41 C411 108.2(5)
O41 Si51 O51 108.9(4)
O41 Si51 O81 108.9(4)
O51 Si51 O81 108.9(4)
O41 Si51 C511 111.8(4)
O51 Si51 C511 108.6(4)
O81 Si51 C511 109.6(4)
O61 Si61 O111 108.1(4)
O61 Si61 O101 109.4(4)
O111 Si61 O101 109.8(4)
O61 Si61 C611 110.4(5)
O111 Si61 C611 109.9(5)
O101 Si61 C611 109.2(4)
O81 Si71 O101 110.3(4)
O81 Si71 O91 108.9(4)
O101 Si71 O91 108.0(4)
O81 Si71 C711 109.6(4)
O101 Si71 C711 109.1(4)
O91 Si71 C711 110.9(4)
O121 Si81 C31 111.9(8)
O121 Si81 C11 108.5(8)
C31 Si81 C11 103.4(11)
O121 Si81 C21 111.9(6)
C31 Si81 C21 107.7(10)
C11 Si81 C21 113.1(9)
Si11 O11 H11 109.5
Si21 O21 H21 109.6
Si21 O31 Si41 164.6(5)
Si21 O41 Si51 144.9(4)
Si11 O51 Si51 155.5(5)
Si11 O61 Si61 151.2(5)
Si31 O71 Si41 152.5(5)
Si71 O81 Si51 144.8(4)
Si71 O91 Si41 141.7(5)
Si71 O101 Si61 157.5(5)
Si61 O111 Si31 148.0(5)
Si31 O121 Si81 149.5(5)
Si81 C11 H31 109.5
Si81 C11 H41 109.5
H31 C11 H41 109.5
Si81 C11 H51 109.4
H31 C11 H51 109.5
H41 C11 H51 109.5
Si81 C21 H61 109.5
Si81 C21 H71 109.4
H61 C21 H71 109.5
Si81 C21 H81 109.5
H61 C21 H81 109.5
H71 C21 H81 109.5
Si81 C31 H91 109.6
Si81 C31 H101 109.5
H91 C31 H101 109.5
Si81 C31 H111 109.4
H91 C31 H111 109.5
H101 C31 H111 109.5
C121 C111 C151 102.9(11)
C121 C111 Si11 121.7(12)
C151 C111 Si11 112.7(12)
C121 C111 H121 106.1
C151 C111 H121 106.2
Si11 C111 H121 106.2
C111 C121 C131 101.8(13)
C111 C121 H131 111.4
C131 C121 H131 111.3
C111 C121 H141 111.5
C131 C121 H141 111.4
H131 C121 H141 109.3
C141 C131 C121 102.2(15)
C141 C131 H151 111.3
C121 C131 H151 111.2
C141 C131 H161 111.3
C121 C131 H161 111.5
H151 C131 H161 109.2
C131 C141 C151 109.0(15)
C131 C141 H171 109.9
C151 C141 H171 109.9
C131 C141 H181 109.9
C151 C141 H181 109.8
H171 C141 H181 108.3
C141 C151 C111 105.3(12)
C141 C151 H191 110.7
C111 C151 H191 110.7
C141 C151 H201 110.7
C111 C151 H201 110.7
H191 C151 H201 108.8
C251 C211 C221 101.7(10)
C251 C211 Si21 122.6(10)
C221 C211 Si21 117.5(9)
C251 C211 H211 104.4
C221 C211 H211 104.3
Si21 C211 H211 104.3
C231 C221 C211 104.6(10)
C231 C221 H221 110.8
C211 C221 H221 110.8
C231 C221 H231 110.9
C211 C221 H231 110.9
H221 C221 H231 108.9
C241 C231 C221 104.8(11)
C241 C231 H241 110.7
C221 C231 H241 110.8
C241 C231 H251 110.9
C221 C231 H251 110.8
H241 C231 H251 108.9
C231 C241 C251 109.9(12)
C231 C241 H261 109.6
C251 C241 H261 109.7
C231 C241 H271 109.8
C251 C241 H271 109.7
H261 C241 H271 108.2
C211 C251 C241 104.1(11)
C211 C251 H281 111.0
C241 C251 H281 110.9
C211 C251 H291 110.9
C241 C251 H291 110.9
H281 C251 H291 109.0
C351 C311 C321 103.2(11)
C351 C311 Si31 121.7(10)
C321 C311 Si31 116.9(9)
C351 C311 H301 104.4
C321 C311 H301 104.3
Si31 C311 H301 104.4
C331 C321 C311 104.3(10)
C331 C321 H311 110.9
C311 C321 H311 110.9
C331 C321 H321 110.9
C311 C321 H321 110.9
H311 C321 H321 108.9
C341 C331 C321 104.7(12)
C341 C331 H331 110.6
C321 C331 H331 110.8
C341 C331 H341 111.0
C321 C331 H341 110.9
H331 C331 H341 108.9
C331 C341 C351 112.0(14)
C331 C341 H351 109.0
C351 C341 H351 109.2
C331 C341 H361 109.4
C351 C341 H361 109.3
H351 C341 H361 107.9
C311 C351 C341 97.9(12)
C311 C351 H371 112.3
C341 C351 H371 112.1
C311 C351 H381 112.1
C341 C351 H381 112.2
H371 C351 H381 109.8
C421 C411 C451 102.8(11)
C421 C411 Si41 120.7(11)
C451 C411 Si41 113.8(10)
C421 C411 H391 106.2
C451 C411 H391 106.2
Si41 C411 H391 106.2
C411 C421 C431 99.7(14)
C411 C421 H401 111.8
C431 C421 H401 111.7
C411 C421 H411 111.9
C431 C421 H411 112.0
H401 C421 H411 109.6
C441 C431 C421 101.1(15)
C441 C431 H421 111.6
C421 C431 H421 111.4
C441 C431 H431 111.6
C421 C431 H431 111.6
H421 C431 H431 109.4
C431 C441 C451 110.4(15)
C431 C441 H441 109.6
C451 C441 H441 109.7
C431 C441 H451 109.5
C451 C441 H451 109.6
H441 C441 H451 108.1
C441 C451 C411 102.1(11)
C441 C451 H461 111.3
C411 C451 H461 111.4
C441 C451 H471 111.4
C411 C451 H471 111.4
H461 C451 H471 109.2
C551 C511 C521 106.1(8)
C551 C511 Si51 114.0(7)
C521 C511 Si51 114.0(7)
C551 C511 H481 107.4
C521 C511 H481 107.5
Si51 C511 H481 107.4
C531 C521 C511 104.4(8)
C531 C521 H491 110.8
C511 C521 H491 110.9
C531 C521 H501 110.9
C511 C521 H501 110.8
H491 C521 H501 108.9
C541 C531 C521 104.9(11)
C541 C531 H511 110.7
C521 C531 H511 110.8
C541 C531 H521 110.8
C521 C531 H521 110.7
H511 C531 H521 108.8
C531 C541 C551 110.6(12)
C531 C541 H531 109.5
C551 C541 H531 109.5
C531 C541 H541 109.6
C551 C541 H541 109.6
H531 C541 H541 108.1
C541 C551 C511 105.1(9)
C541 C551 H551 110.8
C511 C551 H551 110.7
C541 C551 H561 110.6
C511 C551 H561 110.7
H551 C551 H561 108.8
C651 C611 C621 105.3(9)
C651 C611 Si61 114.0(9)
C621 C611 Si61 115.1(8)
C651 C611 H571 107.3
C621 C611 H571 107.3
Si61 C611 H571 107.3
C631 C621 C611 107.7(9)
C631 C621 H581 110.2
C611 C621 H581 110.1
C631 C621 H591 110.2
C611 C621 H591 110.2
H581 C621 H591 108.5
C641 C631 C621 106.5(11)
C641 C631 H601 110.3
C621 C631 H601 110.4
C641 C631 H611 110.5
C621 C631 H611 110.4
H601 C631 H611 108.6
C631 C641 C651 112.2(12)
C631 C641 H621 109.1
C651 C641 H621 109.1
C631 C641 H631 109.2
C651 C641 H631 109.3
H621 C641 H631 107.9
C641 C651 C611 103.8(10)
C641 C651 H641 111.1
C611 C651 H641 111.0
C641 C651 H651 110.9
C611 C651 H651 111.0
H641 C651 H651 109.0
C721 C711 C751 101.8(7)
C721 C711 Si71 116.5(7)
C751 C711 Si71 114.7(7)
C721 C711 H661 107.8
C751 C711 H661 107.8
Si71 C711 H661 107.8
C731 C721 C711 105.6(8)
C731 C721 H671 110.6
C711 C721 H671 110.6
C731 C721 H681 110.6
C711 C721 H681 110.6
H671 C721 H681 108.8
C741 C731 C721 105.9(10)
C741 C731 H691 110.6
C721 C731 H691 110.6
C741 C731 H701 110.5
C721 C731 H701 110.6
H691 C731 H701 108.7
C731 C741 C751 110.5(10)
C731 C741 H711 109.6
C751 C741 H711 109.6
C731 C741 H721 109.5
C751 C741 H721 109.6
H711 C741 H721 108.1
C741 C751 C711 105.9(8)
C741 C751 H731 110.6
C711 C751 H731 110.6
C741 C751 H741 110.6
C711 C751 H741 110.5
H731 C751 H741 108.7
O62 Si12 O52 108.5(4)
O62 Si12 O12 106.4(5)
O52 Si12 O12 108.4(5)
O62 Si12 C112 112.6(5)
O52 Si12 C112 109.6(5)
O12 Si12 C112 111.1(5)
O32 Si22 O42 107.7(4)
O32 Si22 O22 105.9(5)
O42 Si22 O22 109.8(5)
O32 Si22 C212 112.8(6)
O42 Si22 C212 109.0(6)
O22 Si22 C212 111.6(5)
O72 Si32 O122 109.4(5)
O72 Si32 O112 109.4(5)
O122 Si32 O112 109.9(5)
O72 Si32 C312 109.2(8)
O122 Si32 C312 111.0(7)
O112 Si32 C312 107.9(7)
O32 Si42 O72 108.3(5)
O32 Si42 O92 109.5(5)
O72 Si42 O92 109.1(5)
O32 Si42 C412 109.5(6)
O72 Si42 C412 112.0(6)
O92 Si42 C412 108.6(5)
O52 Si52 O42 108.3(4)
O52 Si52 O82 108.8(5)
O42 Si52 O82 110.5(5)
O52 Si52 C512 109.5(6)
O42 Si52 C512 109.2(6)
O82 Si52 C512 110.5(6)
O112 Si62 O102 109.1(5)
O112 Si62 O62 108.2(5)
O102 Si62 O62 109.9(5)
O112 Si62 C612 114.6(7)
O102 Si62 C612 108.7(6)
O62 Si62 C612 106.2(6)
O92 Si72 O102 109.3(5)
O92 Si72 O82 108.4(5)
O102 Si72 O82 109.6(5)
O92 Si72 C712 112.9(5)
O102 Si72 C712 108.4(5)
O82 Si72 C712 108.3(5)
O122 Si82 C12 108.1(9)
O122 Si82 C32 109.3(7)
C12 Si82 C32 109.7(10)
O122 Si82 C22 109.1(8)
C12 Si82 C22 104.2(10)
C32 Si82 C22 116.1(9)
Si12 O12 H12 109.5
Si22 O22 H22 109.5
Si42 O32 Si22 159.0(6)
Si52 O42 Si22 153.1(6)
Si52 O52 Si12 150.2(6)
Si12 O62 Si62 154.2(6)
Si32 O72 Si42 150.5(7)
Si72 O82 Si52 141.5(6)
Si72 O92 Si42 149.2(5)
Si62 O102 Si72 150.0(6)
Si62 O112 Si32 156.4(6)
Si32 O122 Si82 145.7(6)
Si82 C12 H32 109.5
Si82 C12 H42 109.5
H32 C12 H42 109.5
Si82 C12 H52 109.5
H32 C12 H52 109.5
H42 C12 H52 109.5
Si82 C22 H62 109.5
Si82 C22 H72 109.4
H62 C22 H72 109.5
Si82 C22 H82 109.5
H62 C22 H82 109.5
H72 C22 H82 109.5
Si82 C32 H92 109.4
Si82 C32 H102 109.5
H92 C32 H102 109.5
Si82 C32 H112 109.5
H92 C32 H112 109.5
H102 C32 H112 109.5
C122 C112 C152 105.7(9)
C122 C112 Si12 111.4(9)
C152 C112 Si12 112.7(10)
C122 C112 H122 108.9
C152 C112 H122 109.0
Si12 C112 H122 109.0
C132 C122 C112 106.2(10)
C132 C122 H132 110.5
C112 C122 H132 110.5
C132 C122 H142 110.5
C112 C122 H142 110.5
H132 C122 H142 108.7
C142 C132 C122 107.0(13)
C142 C132 H152 110.3
C122 C132 H152 110.4
C142 C132 H162 110.3
C122 C132 H162 110.3
H152 C132 H162 108.6
C132 C142 C152 113.8(13)
C132 C142 H172 108.8
C152 C142 H172 108.7
C132 C142 H182 108.8
C152 C142 H182 108.9
H172 C142 H182 107.7
C142 C152 C112 103.4(11)
C142 C152 H192 111.2
C112 C152 H192 111.1
C142 C152 H202 111.0
C112 C152 H202 111.0
H192 C152 H202 109.1
C222 C212 C252 107.0(10)
C222 C212 Si22 114.0(10)
C252 C212 Si22 112.6(11)
C222 C212 H212 107.7
C252 C212 H212 107.7
Si22 C212 H212 107.6
C232 C222 C212 105.2(11)
C232 C222 H222 110.7
C212 C222 H222 110.7
C232 C222 H232 110.7
C212 C222 H232 110.7
H222 C222 H232 108.8
C242 C232 C222 106.1(13)
C242 C232 H242 110.4
C222 C232 H242 110.5
C242 C232 H252 110.6
C222 C232 H252 110.5
H242 C232 H252 108.7
C232 C242 C252 113.4(13)
C232 C242 H262 108.8
C252 C242 H262 108.8
C232 C242 H272 109.0
C252 C242 H272 109.0
H262 C242 H272 107.7
C242 C252 C212 103.2(11)
C242 C252 H282 111.2
C212 C252 H282 111.2
C242 C252 H292 111.0
C212 C252 H292 111.1
H282 C252 H292 109.1
C352 C312 C322 105.4(11)
C352 C312 Si32 125.0(13)
C322 C312 Si32 119.2(12)
C352 C312 H302 100.8
C322 C312 H302 100.8
Si32 C312 H302 100.8
C332 C322 C312 108.0(11)
C332 C322 H312 110.1
C312 C322 H312 110.1
C332 C322 H322 110.1
C312 C322 H322 110.1
H312 C322 H322 108.4
C342 C332 C322 105.1(12)
C342 C332 H332 110.8
C322 C332 H332 110.7
C342 C332 H342 110.7
C322 C332 H342 110.7
H332 C332 H342 108.8
C332 C342 C352 110.7(13)
C332 C342 H352 109.5
C352 C342 H352 109.5
C332 C342 H362 109.5
C352 C342 H362 109.5
H352 C342 H362 108.1
C312 C352 C342 103.7(13)
C312 C352 H372 111.0
C342 C352 H372 111.0
C312 C352 H382 111.0
C342 C352 H382 111.0
H372 C352 H382 109.0
C422 C412 C452 101.5(10)
C422 C412 Si42 116.3(11)
C452 C412 Si42 114.9(11)
C422 C412 H392 107.9
C452 C412 H392 107.9
Si42 C412 H392 107.9
C412 C422 C432 106.2(11)
C412 C422 H402 110.5
C432 C422 H402 110.5
C412 C422 H412 110.5
C432 C422 H412 110.4
H402 C422 H412 108.7
C442 C432 C422 103.7(12)
C442 C432 H422 111.2
C422 C432 H422 111.1
C442 C432 H432 110.9
C422 C432 H432 111.0
H422 C432 H432 109.0
C432 C442 C452 114.1(13)
C432 C442 H442 108.9
C452 C442 H442 108.8
C432 C442 H452 108.6
C452 C442 H452 108.7
H442 C442 H452 107.6
C442 C452 C412 102.3(11)
C442 C452 H462 111.3
C412 C452 H462 111.3
C442 C452 H472 111.4
C412 C452 H472 111.3
H462 C452 H472 109.2
C552 C512 C522 103.1(10)
C552 C512 Si52 117.9(12)
C522 C512 Si52 114.5(11)
C552 C512 H482 106.9
C522 C512 H482 106.9
Si52 C512 H482 106.9
C532 C522 C512 106.5(11)
C532 C522 H492 110.4
C512 C522 H492 110.4
C532 C522 H502 110.5
C512 C522 H502 110.4
H492 C522 H502 108.6
C542 C532 C522 106.4(12)
C542 C532 H512 110.5
C522 C532 H512 110.5
C542 C532 H522 110.4
C522 C532 H522 110.4
H512 C532 H522 108.6
C532 C542 C552 113.0(13)
C532 C542 H532 109.1
C552 C542 H532 109.0
C532 C542 H542 108.9
C552 C542 H542 109.0
H532 C542 H542 107.8
C542 C552 C512 104.8(12)
C542 C552 H552 110.8
C512 C552 H552 110.8
C542 C552 H562 110.8
C512 C552 H562 110.8
H552 C552 H562 108.9
C622 C612 C652 104.1(11)
C622 C612 Si62 119.2(12)
C652 C612 Si62 113.1(12)
C622 C612 H572 106.5
C652 C612 H572 106.5
Si62 C612 H572 106.5
C612 C622 C632 103.3(12)
C612 C622 H582 111.1
C632 C622 H582 111.1
C612 C622 H592 111.1
C632 C622 H592 111.1
H582 C622 H592 109.1
C642 C632 C622 103.3(13)
C642 C632 H602 111.0
C622 C632 H602 111.1
C642 C632 H612 111.2
C622 C632 H612 111.1
H602 C632 H612 109.1
C632 C642 C652 113.0(13)
C632 C642 H622 108.9
C652 C642 H622 108.9
C632 C642 H632 109.1
C652 C642 H632 109.0
H622 C642 H632 107.8
C642 C652 C612 102.1(11)
C642 C652 H642 111.4
C612 C652 H642 111.3
C642 C652 H652 111.3
C612 C652 H652 111.3
H642 C652 H652 109.2
C752 C712 C722 101.9(10)
C752 C712 Si72 112.3(10)
C722 C712 Si72 114.8(9)
C752 C712 H662 109.2
C722 C712 H662 109.1
Si72 C712 H662 109.2
C732 C722 C712 102.9(10)
C732 C722 H672 111.3
C712 C722 H672 111.3
C732 C722 H682 111.1
C712 C722 H682 111.1
H672 C722 H682 109.1
C742 C732 C722 104.1(12)
C742 C732 H692 110.9
C722 C732 H692 110.8
C742 C732 H702 111.0
C722 C732 H702 111.0
H692 C732 H702 109.0
C732 C742 C752 113.4(13)
C732 C742 H712 108.9
C752 C742 H712 108.9
C732 C742 H722 108.9
C752 C742 H722 108.9
H712 C742 H722 107.7
C712 C752 C742 100.8(11)
C712 C752 H732 111.6
C742 C752 H732 111.6
C712 C752 H742 111.6
C742 C752 H742 111.6
H732 C752 H742 109.4

loop_
_geom_bond_atom_site_label_1
_geom_bond_atom_site_label_2
_geom_bond_distance
Si11 O61 1.590(7)
Si11 O51 1.604(7)
Si11 O11 1.650(8)
Si11 C111 1.834(14)
Si21 O31 1.591(8)
Si21 O41 1.613(7)
Si21 O21 1.619(8)
Si21 C211 1.824(11)
Si31 O121 1.579(8)
Si31 O71 1.585(8)
Si31 O111 1.613(8)
Si31 C311 1.835(12)
Si41 O31 1.604(8)
Si41 O91 1.620(7)
Si41 O71 1.625(8)
Si41 C411 1.791(13)
Si51 O41 1.614(7)
Si51 O51 1.624(7)
Si51 O81 1.633(7)
Si51 C511 1.828(9)
Si61 O61 1.607(8)
Si61 O111 1.611(7)
Si61 O101 1.619(7)
Si61 C611 1.844(11)
Si71 O81 1.597(7)
Si71 O101 1.597(7)
Si71 O91 1.616(7)
Si71 C711 1.829(9)
Si81 O121 1.610(8)
Si81 C31 1.74(2)
Si81 C11 1.764(19)
Si81 C21 1.832(15)
O11 H11 0.8300
O21 H21 0.8308
C11 H31 0.9700
C11 H41 0.9700
C11 H51 0.9700
C21 H61 0.9700
C21 H71 0.9700
C21 H81 0.9700
C31 H91 0.9700
C31 H101 0.9700
C31 H111 0.9700
C111 C121 1.447(13)
C111 C151 1.469(13)
C111 H121 0.9900
C121 C131 1.482(14)
C121 H131 0.9800
C121 H141 0.9800
C131 C141 1.361(15)
C131 H151 0.9800
C131 H161 0.9800
C141 C151 1.427(14)
C141 H171 0.9800
C141 H181 0.9800
C151 H191 0.9800
C151 H201 0.9800
C211 C251 1.441(13)
C211 C221 1.491(11)
C211 H211 0.9900
C221 C231 1.442(12)
C221 H221 0.9800
C221 H231 0.9800
C231 C241 1.388(13)
C231 H241 0.9800
C231 H251 0.9800
C241 C251 1.474(13)
C241 H261 0.9800
C241 H271 0.9800
C251 H281 0.9800
C251 H291 0.9800
C311 C351 1.456(12)
C311 C321 1.483(11)
C311 H301 0.9900
C321 C331 1.462(12)
C321 H311 0.9800
C321 H321 0.9800
C331 C341 1.365(14)
C331 H331 0.9800
C331 H341 0.9800
C341 C351 1.477(14)
C341 H351 0.9800
C341 H361 0.9800
C351 H371 0.9800
C351 H381 0.9800
C411 C421 1.447(12)
C411 C451 1.497(12)
C411 H391 0.9900
C421 C431 1.472(15)
C421 H401 0.9800
C421 H411 0.9800
C431 C441 1.369(15)
C431 H421 0.9800
C431 H431 0.9800
C441 C451 1.428(14)
C441 H441 0.9800
C441 H451 0.9800
C451 H461 0.9800
C451 H471 0.9800
C511 C551 1.475(11)
C511 C521 1.509(10)
C511 H481 0.9900
C521 C531 1.477(12)
C521 H491 0.9800
C521 H501 0.9800
C531 C541 1.386(13)
C531 H511 0.9800
C531 H521 0.9800
C541 C551 1.446(12)
C541 H531 0.9800
C541 H541 0.9800
C551 H551 0.9800
C551 H561 0.9800
C611 C651 1.470(11)
C611 C621 1.487(11)
C611 H571 0.9900
C621 C631 1.462(12)
C621 H581 0.9800
C621 H591 0.9800
C631 C641 1.360(13)
C631 H601 0.9800
C631 H611 0.9800
C641 C651 1.455(13)
C641 H621 0.9800
C641 H631 0.9800
C651 H641 0.9800
C651 H651 0.9800
C711 C721 1.486(10)
C711 C751 1.498(10)
C711 H661 0.9900
C721 C731 1.476(11)
C721 H671 0.9800
C721 H681 0.9800
C731 C741 1.391(12)
C731 H691 0.9800
C731 H701 0.9800
C741 C751 1.445(12)
C741 H711 0.9800
C741 H721 0.9800
C751 H731 0.9800
C751 H741 0.9800
Si12 O62 1.591(9)
Si12 O52 1.630(9)
Si12 O12 1.650(7)
Si12 C112 1.841(12)
Si22 O32 1.606(9)
Si22 O42 1.621(9)
Si22 O22 1.652(8)
Si22 C212 1.831(13)
Si32 O72 1.575(10)
Si32 O122 1.595(9)
Si32 O112 1.602(10)
Si32 C312 1.770(15)
Si42 O32 1.579(8)
Si42 O72 1.625(10)
Si42 O92 1.632(10)
Si42 C412 1.870(14)
Si52 O52 1.575(9)
Si52 O42 1.601(9)
Si52 O82 1.628(8)
Si52 C512 1.813(14)
Si62 O112 1.585(10)
Si62 O102 1.596(9)
Si62 O62 1.607(8)
Si62 C612 1.865(15)
Si72 O92 1.579(10)
Si72 O102 1.609(9)
Si72 O82 1.608(9)
Si72 C712 1.878(12)
Si82 O122 1.626(9)
Si82 C12 1.695(19)
Si82 C32 1.782(15)
Si82 C22 1.794(18)
O12 H12 0.8300
O22 H22 0.8300
C12 H32 0.9700
C12 H42 0.9700
C12 H52 0.9700
C22 H62 0.9700
C22 H72 0.9700
C22 H82 0.9700
C32 H92 0.9700
C32 H102 0.9700
C32 H112 0.9700
C112 C122 1.482(11)
C112 C152 1.486(12)
C112 H122 0.9900
C122 C132 1.436(13)
C122 H132 0.9800
C122 H142 0.9800
C132 C142 1.366(14)
C132 H152 0.9800
C132 H162 0.9800
C142 C152 1.425(13)
C142 H172 0.9800
C142 H182 0.9800
C152 H192 0.9800
C152 H202 0.9800
C212 C222 1.475(12)
C212 C252 1.475(12)
C212 H212 0.9900
C222 C232 1.458(13)
C222 H222 0.9800
C222 H232 0.9800
C232 C242 1.374(14)
C232 H242 0.9800
C232 H252 0.9800
C242 C252 1.442(13)
C242 H262 0.9800
C242 H272 0.9800
C252 H282 0.9800
C252 H292 0.9800
C312 C352 1.405(13)
C312 C322 1.479(12)
C312 H302 0.9900
C322 C332 1.440(13)
C322 H312 0.9800
C322 H322 0.9800
C332 C342 1.359(14)
C332 H332 0.9800
C332 H342 0.9800
C342 C352 1.460(14)
C342 H352 0.9800
C342 H362 0.9800
C352 H372 0.9800
C352 H382 0.9800
C412 C422 1.474(12)
C412 C452 1.480(12)
C412 H392 0.9900
C422 C432 1.481(13)
C422 H402 0.9800
C422 H412 0.9800
C432 C442 1.343(13)
C432 H422 0.9800
C432 H432 0.9800
C442 C452 1.448(13)
C442 H442 0.9800
C442 H452 0.9800
C452 H462 0.9800
C452 H472 0.9800
C512 C552 1.456(13)
C512 C522 1.514(12)
C512 H482 0.9900
C522 C532 1.453(13)
C522 H492 0.9800
C522 H502 0.9800
C532 C542 1.352(14)
C532 H512 0.9800
C532 H522 0.9800
C542 C552 1.442(14)
C542 H532 0.9800
C542 H542 0.9800
C552 H552 0.9800
C552 H562 0.9800
C612 C622 1.458(12)
C612 C652 1.464(13)
C612 H572 0.9900
C622 C632 1.478(13)
C622 H582 0.9800
C622 H592 0.9800
C632 C642 1.360(14)
C632 H602 0.9800
C632 H612 0.9800
C642 C652 1.451(14)
C642 H622 0.9800
C642 H632 0.9800
C652 H642 0.9800
C652 H652 0.9800
C712 C752 1.457(13)
C712 C722 1.509(11)
C712 H662 0.9900
C722 C732 1.459(12)
C722 H672 0.9800
C722 H682 0.9800
C732 C742 1.349(13)
C732 H692 0.9800
C732 H702 0.9800
C742 C752 1.474(13)
C742 H712 0.9800
C742 H722 0.9800
C752 H732 0.9800
C752 H742 0.9800

loop_
_geom_hbond_atom_site_label_D
_geom_hbond_atom_site_label_H
_geom_hbond_atom_site_label_A
_geom_hbond_distance_DH
_geom_hbond_distance_HA
_geom_hbond_distance_DA
_geom_hbond_angle_DHA
_geom_hbond_site_symmetry_A
O11 H11 O21 0.83 2.04 2.663(9) 131.9 2_575
O12 H12 O22 0.83 2.02 2.659(9) 132.8 2_666
O21 H21 O11 0.83 2.39 2.691(12) 102.1 .
O22 H22 O12 0.83 2.00 2.659(9) 136.2 2_666

loop_
_geom_torsion_atom_site_label_1
_geom_torsion_atom_site_label_2
_geom_torsion_atom_site_label_3
_geom_torsion_atom_site_label_4
_geom_torsion
O41 Si21 O31 Si41 -38(2)
O21 Si21 O31 Si41 80(2)
C211 Si21 O31 Si41 -161(2)
O91 Si41 O31 Si21 41(2)
O71 Si41 O31 Si21 -76(2)
C411 Si41 O31 Si21 165.6(19)
O31 Si21 O41 Si51 42.4(9)
O21 Si21 O41 Si51 -75.0(9)
C211 Si21 O41 Si51 166.2(8)
O51 Si51 O41 Si21 62.7(9)
O81 Si51 O41 Si21 -56.0(9)
C511 Si51 O41 Si21 -177.3(8)
O61 Si11 O51 Si51 -68.6(12)
O11 Si11 O51 Si51 48.8(12)
C111 Si11 O51 Si51 171.7(11)
O41 Si51 O51 Si11 -41.9(12)
O81 Si51 O51 Si11 76.8(12)
C511 Si51 O51 Si11 -164.0(11)
O51 Si11 O61 Si61 15.8(13)
O11 Si11 O61 Si61 -101.2(11)
C111 Si11 O61 Si61 134.4(12)
O111 Si61 O61 Si11 104.4(11)
O101 Si61 O61 Si11 -15.2(13)
C611 Si61 O61 Si11 -135.4(11)
O121 Si31 O71 Si41 -179.9(11)
O111 Si31 O71 Si41 -61.6(13)
C311 Si31 O71 Si41 62.4(13)
O31 Si41 O71 Si31 129.5(12)
O91 Si41 O71 Si31 11.2(14)
C411 Si41 O71 Si31 -109.7(13)
O101 Si71 O81 Si51 37.6(9)
O91 Si71 O81 Si51 -80.7(9)
C711 Si71 O81 Si51 157.8(8)
O41 Si51 O81 Si71 79.0(9)
O51 Si51 O81 Si71 -39.8(9)
C511 Si51 O81 Si71 -158.4(8)
O81 Si71 O91 Si41 60.7(8)
O101 Si71 O91 Si41 -59.0(8)
C711 Si71 O91 Si41 -178.5(7)
O31 Si41 O91 Si71 -47.9(8)
O71 Si41 O91 Si71 68.8(8)
C411 Si41 O91 Si71 -172.3(8)
O81 Si71 O101 Si61 -70.0(14)
O91 Si71 O101 Si61 48.9(14)
C711 Si71 O101 Si61 169.6(12)
O61 Si61 O101 Si71 63.8(14)
O111 Si61 O101 Si71 -54.7(14)
C611 Si61 O101 Si71 -175.3(13)
O61 Si61 O111 Si31 -116.3(10)
O101 Si61 O111 Si31 3.0(12)
C611 Si61 O111 Si31 123.2(10)
O121 Si31 O111 Si61 158.6(10)
O71 Si31 O111 Si61 40.5(11)
C311 Si31 O111 Si61 -83.1(11)
O71 Si31 O121 Si81 48.9(14)
O111 Si31 O121 Si81 -69.6(14)
C311 Si31 O121 Si81 169.2(12)
C31 Si81 O121 Si31 142.3(15)
C11 Si81 O121 Si31 -104.2(15)
C21 Si81 O121 Si31 21.3(16)
O61 Si11 C111 C121 53.3(15)
O51 Si11 C111 C121 172.4(13)
O11 Si11 C111 C121 -68.2(15)
O61 Si11 C111 C151 176.2(13)
O51 Si11 C111 C151 -64.7(15)
O11 Si11 C111 C151 54.7(16)
C151 C111 C121 C131 37(2)
Si11 C111 C121 C131 164.3(16)
C111 C121 C131 C141 -43(3)
C121 C131 C141 C151 33(3)
C131 C141 C151 C111 -10(3)
C121 C111 C151 C141 -18(3)
Si11 C111 C151 C141 -150.9(19)
O31 Si21 C211 C251 57.7(15)
O41 Si21 C211 C251 -64.3(15)
O21 Si21 C211 C251 176.3(14)
O31 Si21 C211 C221 -175.1(10)
O41 Si21 C211 C221 62.9(11)
O21 Si21 C211 C221 -56.5(12)
C251 C211 C221 C231 -39.2(17)
Si21 C211 C221 C231 -175.9(12)
C211 C221 C231 C241 31(2)
C221 C231 C241 C251 -11(3)
C221 C211 C251 C241 31(2)
Si21 C211 C251 C241 165.2(14)
C231 C241 C251 C211 -14(3)
O121 Si31 C311 C351 172.7(13)
O71 Si31 C311 C351 -68.9(14)
O111 Si31 C311 C351 53.4(15)
O121 Si31 C311 C321 -59.4(12)
O71 Si31 C311 C321 59.1(12)
O111 Si31 C311 C321 -178.6(10)
C351 C311 C321 C331 -37.1(17)
Si31 C311 C321 C331 -173.6(12)
C311 C321 C331 C341 16(2)
C321 C331 C341 C351 11(3)
C321 C311 C351 C341 40.7(19)
Si31 C311 C351 C341 174.4(14)
C331 C341 C351 C311 -33(3)
O31 Si41 C411 C421 -62.7(14)
O91 Si41 C411 C421 60.5(14)
O71 Si41 C411 C421 179.4(12)
O31 Si41 C411 C451 60.2(12)
O91 Si41 C411 C451 -176.6(11)
O71 Si41 C411 C451 -57.7(12)
C451 C411 C421 C431 44(2)
Si41 C411 C421 C431 171.7(16)
C411 C421 C431 C441 -48(3)
C421 C431 C441 C451 34(4)
C431 C441 C451 C411 -7(3)
C421 C411 C451 C441 -24(2)
Si41 C411 C451 C441 -156.3(17)
O41 Si51 C511 C551 170.9(7)
O51 Si51 C511 C551 -68.9(8)
O81 Si51 C511 C551 50.0(9)
O41 Si51 C511 C521 -67.0(8)
O51 Si51 C511 C521 53.2(8)
O81 Si51 C511 C521 172.1(7)
C551 C511 C521 C531 -17.9(13)
Si51 C511 C521 C531 -144.2(9)
C511 C521 C531 C541 28.7(17)
C521 C531 C541 C551 -30(2)
C531 C541 C551 C511 18(2)
C521 C511 C551 C541 0.9(15)
Si51 C511 C551 C541 127.3(12)
O61 Si61 C611 C651 -61.1(10)
O111 Si61 C611 C651 58.0(10)
O101 Si61 C611 C651 178.6(9)
O61 Si61 C611 C621 60.8(10)
O111 Si61 C611 C621 179.9(9)
O101 Si61 C611 C621 -59.5(10)
C651 C611 C621 C631 -11.7(16)
Si61 C611 C621 C631 -138.2(11)
C611 C621 C631 C641 -1(2)
C621 C631 C641 C651 15(3)
C631 C641 C651 C611 -22(2)
C621 C611 C651 C641 19.3(17)
Si61 C611 C651 C641 146.5(12)
O81 Si71 C711 C721 -166.3(7)
O101 Si71 C711 C721 -45.5(9)
O91 Si71 C711 C721 73.3(8)
O81 Si71 C711 C751 -47.7(8)
O101 Si71 C711 C751 73.2(8)
O91 Si71 C711 C751 -168.0(7)
C751 C711 C721 C731 32.3(12)
Si71 C711 C721 C731 157.7(9)
C711 C721 C731 C741 -27.1(15)
C721 C731 C741 C751 10.3(18)
C731 C741 C751 C711 10.3(17)
C721 C711 C751 C741 -26.0(13)
Si71 C711 C751 C741 -152.7(9)
O72 Si42 O32 Si22 133.2(19)
O92 Si42 O32 Si22 14(2)
C412 Si42 O32 Si22 -104(2)
O42 Si22 O32 Si42 -13(2)
O22 Si22 O32 Si42 -130.5(19)
C212 Si22 O32 Si42 107(2)
O52 Si52 O42 Si22 -56.5(13)
O82 Si52 O42 Si22 62.6(13)
C512 Si52 O42 Si22 -175.7(12)
O32 Si22 O42 Si52 -46.4(13)
O22 Si22 O42 Si52 68.4(12)
C212 Si22 O42 Si52 -169.1(11)
O42 Si52 O52 Si12 39.8(12)
O82 Si52 O52 Si12 -80.3(12)
C512 Si52 O52 Si12 158.7(11)
O62 Si12 O52 Si52 54.7(12)
O12 Si12 O52 Si52 -60.5(12)
C112 Si12 O52 Si52 178.1(10)
O52 Si12 O62 Si62 16.7(15)
O12 Si12 O62 Si62 133.1(14)
C112 Si12 O62 Si62 -104.8(14)
O112 Si62 O62 Si12 -130.0(14)
O102 Si62 O62 Si12 -11.0(16)
C612 Si62 O62 Si12 106.4(15)
O122 Si32 O72 Si42 129.8(13)
O112 Si32 O72 Si42 9.4(15)
C312 Si32 O72 Si42 -108.5(14)
O32 Si42 O72 Si32 -81.7(14)
O92 Si42 O72 Si32 37.3(15)
C412 Si42 O72 Si32 157.5(13)
O92 Si72 O82 Si52 65.9(11)
O102 Si72 O82 Si52 -53.3(11)
C712 Si72 O82 Si52 -171.3(9)
O52 Si52 O82 Si72 59.2(11)
O42 Si52 O82 Si72 -59.5(11)
C512 Si52 O82 Si72 179.5(10)
O102 Si72 O92 Si42 45.8(13)
O82 Si72 O92 Si42 -73.6(13)
C712 Si72 O92 Si42 166.5(11)
O32 Si42 O92 Si72 49.5(14)
O72 Si42 O92 Si72 -68.7(13)
C412 Si42 O92 Si72 169.0(12)
O112 Si62 O102 Si72 58.0(14)
O62 Si62 O102 Si72 -60.5(14)
C612 Si62 O102 Si72 -176.4(12)
O92 Si72 O102 Si62 -44.9(14)
O82 Si72 O102 Si62 73.7(14)
C712 Si72 O102 Si62 -168.3(12)
O102 Si62 O112 Si32 0.6(17)
O62 Si62 O112 Si32 120.2(15)
C612 Si62 O112 Si32 -121.5(15)
O72 Si32 O112 Si62 -39.7(17)
O122 Si32 O112 Si62 -159.8(14)
C312 Si32 O112 Si62 79.0(17)
O72 Si32 O122 Si82 -58.9(14)
O112 Si32 O122 Si82 61.2(14)
C312 Si32 O122 Si82 -179.5(13)
C12 Si82 O122 Si32 -53.7(16)
C32 Si82 O122 Si32 -173.0(13)
C22 Si82 O122 Si32 59.0(15)
O62 Si12 C112 C122 63.4(10)
O52 Si12 C112 C122 -57.4(10)
O12 Si12 C112 C122 -177.2(9)
O62 Si12 C112 C152 -177.9(9)
O52 Si12 C112 C152 61.2(11)
O12 Si12 C112 C152 -58.6(11)
C152 C112 C122 C132 20.2(19)
Si12 C112 C122 C132 142.9(14)
C112 C122 C132 C142 -16(3)
C122 C132 C142 C152 6(3)
C132 C142 C152 C112 6(3)
C122 C112 C152 C142 -16(2)
Si12 C112 C152 C142 -138.0(16)
O32 Si22 C212 C222 -179.4(10)
O42 Si22 C212 C222 -59.8(12)
O22 Si22 C212 C222 61.6(13)
O32 Si22 C212 C252 -57.2(12)
O42 Si22 C212 C252 62.4(11)
O22 Si22 C212 C252 -176.2(10)
C252 C212 C222 C232 22(2)
Si22 C212 C222 C232 147.5(15)
C212 C222 C232 C242 -21(3)
C222 C232 C242 C252 13(3)
C232 C242 C252 C212 1(3)
C222 C212 C252 C242 -15(2)
Si22 C212 C252 C242 -140.6(15)
O72 Si32 C312 C352 -86(2)
O122 Si32 C312 C352 35(2)
O112 Si32 C312 C352 155.5(19)
O72 Si32 C312 C322 53.9(18)
O122 Si32 C312 C322 174.6(15)
O112 Si32 C312 C322 -64.9(18)
C352 C312 C322 C332 -14(3)
Si32 C312 C322 C332 -160.6(16)
C312 C322 C332 C342 -3(3)
C322 C332 C342 C352 19(3)
C322 C312 C352 C342 24(3)
Si32 C312 C352 C342 168.0(17)
C332 C342 C352 C312 -28(3)
O32 Si42 C412 C422 -64.2(13)
O72 Si42 C412 C422 55.9(13)
O92 Si42 C412 C422 176.3(11)
O32 Si42 C412 C452 177.4(11)
O72 Si42 C412 C452 -62.5(13)
O92 Si42 C412 C452 58.0(13)
C452 C412 C422 C432 -34.4(19)
Si42 C412 C422 C432 -159.8(13)
C412 C422 C432 C442 23(2)
C422 C432 C442 C452 -2(3)
C432 C442 C452 C412 -19(3)
C422 C412 C452 C442 31(2)
Si42 C412 C452 C442 157.8(14)
O52 Si52 C512 C552 64.8(14)
O42 Si52 C512 C552 -176.8(12)
O82 Si52 C512 C552 -55.1(15)
O52 Si52 C512 C522 -56.7(13)
O42 Si52 C512 C522 61.7(13)
O82 Si52 C512 C522 -176.6(11)
C552 C512 C522 C532 24(2)
Si52 C512 C522 C532 153.1(14)
C512 C522 C532 C542 -15(3)
C522 C532 C542 C552 -1(3)
C532 C542 C552 C512 16(3)
C522 C512 C552 C542 -24(2)
Si52 C512 C552 C542 -150.7(17)
O112 Si62 C612 C622 68.8(16)
O102 Si62 C612 C622 -53.5(16)
O62 Si62 C612 C622 -171.7(14)
O112 Si62 C612 C652 -54.0(15)
O102 Si62 C612 C652 -176.3(13)
O62 Si62 C612 C652 65.4(14)
C652 C612 C622 C632 -38(2)
Si62 C612 C622 C632 -164.9(14)
C612 C622 C632 C642 33(3)
C622 C632 C642 C652 -17(3)
C632 C642 C652 C612 -6(3)
C622 C612 C652 C642 27(2)
Si62 C612 C652 C642 158.1(16)
O92 Si72 C712 C752 55.4(13)
O102 Si72 C712 C752 176.6(11)
O82 Si72 C712 C752 -64.7(13)
O92 Si72 C712 C722 -60.4(11)
O102 Si72 C712 C722 60.8(11)
O82 Si72 C712 C722 179.5(9)
C752 C712 C722 C732 41.6(16)
Si72 C712 C722 C732 163.2(11)
C712 C722 C732 C742 -31(2)
C722 C732 C742 C752 10(3)
C722 C712 C752 C742 -33.9(19)
Si72 C712 C752 C742 -157.3(14)
C732 C742 C752 C712 16(3)
